data_1005056
loop_
_publ_author_name
'Gitzendanner, R L'
'Spencer, C M'
'DiSalvo, F J'
'Pell, M A'
'Ibers, J A'

_publ_section_title
;
Synthesis and structure of a new quaternary rare-earth sulfide, La6 Mg
Ge2 S14, and the related compound La6 Mg Si2 S14
;
_journal_coden_ASTM JSSCBI
_journal_name_full 'Journal of Solid State Chemistry'
_journal_page_first 399
_journal_page_last 404
_journal_paper_doi 10.1006/jssc.1997.7421
_journal_volume 131
_journal_year 1997
_chemical_formula_structural 'La6 (Mg Si2 S14)'
_chemical_formula_sum 'La6 Mg S14 Si2'
_chemical_name_systematic 'Hexalanthanum magnesium disilicon sulfide'
_space_group_IT_number 173
_symmetry_cell_setting hexagonal
_symmetry_Int_Tables_number 173
_symmetry_space_group_name_Hall 'P 6c'
_symmetry_space_group_name_H-M 'P 63'
_cell_angle_alpha 90
_cell_angle_beta 90
_cell_angle_gamma 120
_cell_formula_units_Z 1
_cell_length_a 10.363(2)
_cell_length_b 10.363(2)
_cell_length_c 5.742(1)
_cell_volume 534.0
_refine_ls_R_factor_all 0.022
_cod_database_code 1005056

loop_
_symmetry_equiv_pos_as_xyz
x,y,z
-y,x-y,z
y-x,-x,z
-x,-y,1/2+z
y,y-x,1/2+z
x-y,x,1/2+z

loop_
_atom_site_label
_atom_site_type_symbol
_atom_site_symmetry_multiplicity
_atom_site_Wyckoff_symbol
_atom_site_fract_x
_atom_site_fract_y
_atom_site_fract_z
_atom_site_occupancy
_atom_site_attached_hydrogens
_atom_site_calc_flag
La1 La3+ 6 c 0.1221(1) 0.3577(1) 0.2933(1) 1. 0 d
Mg1 Mg2+ 2 a 0. 0. 0.0381(25) 0.5 0 d
Si1 Si4+ 2 b 0.3333 0.6667 0.8775(5) 1. 0 d
S1 S2- 6 c 0.4086(2) 0.5248(2) 0.0172(2) 1. 0 d
S2 S2- 6 c 0.8371(2) 0.0822(2) 0.2822(4) 1. 0 d
S3 S2- 2 b 0.3333 0.6667 0.5137(5) 1. 0 d

loop_
_atom_type_symbol
_atom_type_oxidation_number
La3+ 3.000
Mg2+ 2.000
Si4+ 4.000
S2- -2.000
